data_4513491
loop_
_publ_author_name
'Karmakar, Anirban'
'R\'ubio, Guilherme M. D. M.'
'Guedes da Silva, M. F\'atima C.'
'Hazra, Susanta'
'Pombeiro, Armando J. L.'

_publ_section_title
;
 Solvent-Dependent Structural Variation of Zinc(II) Coordination Polymers
 and Their Catalytic Activity in the Knoevenagel Condensation Reaction
;
_journal_issue 9
_journal_name_full 'Crystal Growth &amp; Design'
_journal_page_first 4185
_journal_paper_doi 10.1021/acs.cgd.5b00948
_journal_volume 15
_journal_year 2015
_chemical_formula_moiety 'C11 H12 N2 O7 Zn'
_chemical_formula_sum 'C11 H12 N2 O7 Zn'
_chemical_formula_weight 349.60
_chemical_name_systematic
;
 ?
;
_space_group_crystal_system triclinic
_space_group_IT_number 2
_space_group_name_Hall '-P 1'
_space_group_name_H-M_alt 'P -1'
_symmetry_space_group_name_Hall '-P 1'
_symmetry_space_group_name_H-M 'P -1'
_atom_sites_solution_hydrogens mixed
_audit_creation_method SHELXL-2014
_cell_angle_alpha 68.344(3)
_cell_angle_beta 82.253(4)
_cell_angle_gamma 70.261(3)
_cell_formula_units_Z 2
_cell_length_a 8.8542(8)
_cell_length_b 8.8835(7)
_cell_length_c 9.6729(8)
_cell_measurement_reflns_used 2199
_cell_measurement_temperature 296(2)
_cell_measurement_theta_max 26.48
_cell_measurement_theta_min 2.44
_cell_volume 665.54(10)
_computing_publication_material 'WinGX publication routines (Farrugia, 1999)'
_computing_structure_refinement 'SHELXL-2014 (Sheldrick, 2014)'
_computing_structure_solution 'SIR97 (Giacovazzo et al, 1997)'
_diffrn_ambient_temperature 296(2)
_diffrn_measured_fraction_theta_full 0.984
_diffrn_measured_fraction_theta_max 0.984
_diffrn_measurement_device_type 'Bruker APEX-II PHOTON 100 detector'
_diffrn_measurement_method '\f and \w scans'
_diffrn_radiation_source 'fine-focus sealed tube'
_diffrn_radiation_type MoK\a
_diffrn_radiation_wavelength 0.71073
_diffrn_reflns_av_R_equivalents 0.0505
_diffrn_reflns_av_unetI/netI 0.0615
_diffrn_reflns_laue_measured_fraction_full 0.984
_diffrn_reflns_laue_measured_fraction_max 0.984
_diffrn_reflns_limit_h_max 11
_diffrn_reflns_limit_h_min -11
_diffrn_reflns_limit_k_max 11
_diffrn_reflns_limit_k_min -11
_diffrn_reflns_limit_l_max 12
_diffrn_reflns_limit_l_min -11
_diffrn_reflns_number 7956
_diffrn_reflns_point_group_measured_fraction_full 0.984
_diffrn_reflns_point_group_measured_fraction_max 0.984
_diffrn_reflns_theta_full 25.242
_diffrn_reflns_theta_max 27.484
_diffrn_reflns_theta_min 2.266
_exptl_absorpt_coefficient_mu 1.881
_exptl_absorpt_correction_T_max 0.7
_exptl_absorpt_correction_T_min 0.6
_exptl_absorpt_correction_type multi-scan
_exptl_absorpt_process_details SADABS
_exptl_crystal_colour Colourless
_exptl_crystal_density_diffrn 1.745
_exptl_crystal_description Block
_exptl_crystal_F_000 356
_exptl_crystal_size_max 0.280
_exptl_crystal_size_mid 0.220
_exptl_crystal_size_min 0.140
_refine_diff_density_max 0.548
_refine_diff_density_min -0.396
_refine_diff_density_rms 0.098
_refine_ls_extinction_method none
_refine_ls_goodness_of_fit_ref 0.990
_refine_ls_hydrogen_treatment mixed
_refine_ls_matrix_type full
_refine_ls_number_parameters 197
_refine_ls_number_reflns 3013
_refine_ls_number_restraints 0
_refine_ls_restrained_S_all 0.990
_refine_ls_R_factor_all 0.0706
_refine_ls_R_factor_gt 0.0381
_refine_ls_shift/su_max 0.002
_refine_ls_shift/su_mean 0.000
_refine_ls_structure_factor_coef Fsqd
_refine_ls_weighting_details 'w=1/[\s^2^(Fo^2^)+(0.0427P)^2^] where P=(Fo^2^+2Fc^2^)/3'
_refine_ls_weighting_scheme calc
_refine_ls_wR_factor_gt 0.0761
_refine_ls_wR_factor_ref 0.0862
_reflns_Friedel_coverage 0.000
_reflns_number_gt 2176
_reflns_number_total 3013
_reflns_threshold_expression 'I > 2\s(I)'
_cod_data_source_file cg5b00948_si_002.cif
_cod_data_source_block compound4
_cod_depositor_comments 'Adding full bibliography for 4513488--4513492.cif.'
_cod_database_code 4513491
_shelx_space_group_comment
;
The symmetry employed for this shelxl refinement is uniquely defined
by the following loop, which should always be used as a source of
symmetry information in preference to the above space-group names.
They are only intended as comments.
;
_shelx_estimated_absorpt_t_min 0.621
_shelx_estimated_absorpt_t_max 0.779
_shelxl_version_number 2014-1

loop_
_space_group_symop_operation_xyz
'x, y, z'
'-x, -y, -z'

loop_
_atom_site_label
_atom_site_type_symbol
_atom_site_fract_x
_atom_site_fract_y
_atom_site_fract_z
_atom_site_U_iso_or_equiv
_atom_site_adp_type
_atom_site_occupancy
_atom_site_site_symmetry_order
_atom_site_calc_flag
_atom_site_refinement_flags_posn
_atom_site_refinement_flags_adp
C1 C 0.8295(3) 0.2087(4) 0.2665(3) 0.0263(7) Uani 1 1 d . .
C2 C 0.8177(3) 0.1659(4) 0.1336(3) 0.0228(6) Uani 1 1 d . .
C3 C 0.8645(3) 0.2602(4) -0.0057(3) 0.0227(6) Uani 1 1 d . .
H3 H 0.9034 0.3486 -0.0153 0.027 Uiso 1 1 calc R U
C4 C 0.8534(3) 0.2227(4) -0.1296(3) 0.0218(6) Uani 1 1 d . .
C5 C 0.8005(3) 0.0875(4) -0.1164(3) 0.0238(6) Uani 1 1 d . .
H5 H 0.7959 0.0609 -0.1998 0.029 Uiso 1 1 calc R U
C6 C 0.9044(3) 0.3246(4) -0.2797(3) 0.0233(6) Uani 1 1 d . .
C7 C 0.7542(3) -0.0082(4) 0.0231(3) 0.0230(6) Uani 1 1 d . .
C8 C 0.7629(3) 0.0325(4) 0.1471(3) 0.0235(6) Uani 1 1 d . .
H8 H 0.7315 -0.0306 0.2400 0.028 Uiso 1 1 calc R U
C9 C 0.6540(3) -0.1934(4) -0.0562(3) 0.0271(7) Uani 1 1 d . .
C10 C 0.6047(4) -0.3509(4) 0.0042(4) 0.0412(8) Uani 1 1 d . .
H10A H 0.4916 -0.3209 0.0255 0.062 Uiso 1 1 calc R U
H10B H 0.6624 -0.4265 0.0938 0.062 Uiso 1 1 calc R U
H10C H 0.6286 -0.4066 -0.0680 0.062 Uiso 1 1 calc R U
C11 C 0.6114(4) 0.6402(4) 0.4533(4) 0.0399(8) Uani 1 1 d . .
H11 H 0.6269 0.5671 0.5516 0.048 Uiso 1 1 calc R U
N1 N 0.7042(3) -0.1513(3) 0.0459(3) 0.0278(6) Uani 1 1 d . .
H1N H 0.7063 -0.2202 0.1361 0.033 Uiso 1 1 d R U
N2 N 0.4821(4) 0.7686(4) 0.4240(4) 0.0531(10) Uani 1 1 d . .
H2A H 0.465(5) 0.849(5) 0.343(5) 0.064 Uiso 1 1 d . U
H2B H 0.421(5) 0.788(5) 0.489(5) 0.064 Uiso 1 1 d . U
O1 O 0.8864(3) 0.3291(3) 0.2431(2) 0.0379(5) Uani 1 1 d . .
O2 O 0.7831(3) 0.1294(3) 0.3908(2) 0.0410(6) Uani 1 1 d . .
O3 O 0.9558(3) 0.4402(3) -0.2829(2) 0.0451(6) Uani 1 1 d . .
O4 O 0.8876(3) 0.2902(3) -0.3885(2) 0.0360(6) Uani 1 1 d . .
O5 O 0.6458(3) -0.1070(3) -0.1903(2) 0.0406(6) Uani 1 1 d . .
O6 O 0.7159(3) 0.6061(3) 0.3625(2) 0.0414(6) Uani 1 1 d . .
O7 O 1.1696(3) 0.2020(3) 0.4338(2) 0.0427(6) Uani 1 1 d . .
H7A H 1.2180 0.1872 0.3538 0.064 Uiso 1 1 d . U
H7B H 1.2079 0.1121 0.5088 0.064 Uiso 1 1 d . U
Zn1 Zn 0.94009(4) 0.38735(5) 0.40110(3) 0.02768(13) Uani 1 1 d . .

loop_
_atom_site_aniso_label
_atom_site_aniso_U_11
_atom_site_aniso_U_22
_atom_site_aniso_U_33
_atom_site_aniso_U_23
_atom_site_aniso_U_13
_atom_site_aniso_U_12
C1 0.0256(15) 0.0302(17) 0.0214(14) -0.0103(12) -0.0010(11) -0.0047(13)
C2 0.0219(14) 0.0243(15) 0.0212(13) -0.0083(12) 0.0007(11) -0.0058(12)
C3 0.0257(15) 0.0274(16) 0.0196(13) -0.0092(12) 0.0017(11) -0.0133(13)
C4 0.0240(14) 0.0248(15) 0.0165(12) -0.0064(11) 0.0018(10) -0.0092(12)
C5 0.0297(15) 0.0310(17) 0.0154(12) -0.0104(11) 0.0022(11) -0.0136(13)
C6 0.0235(14) 0.0265(16) 0.0190(14) -0.0069(12) 0.0025(11) -0.0090(12)
C7 0.0265(15) 0.0227(15) 0.0220(14) -0.0081(12) 0.0021(11) -0.0107(12)
C8 0.0274(15) 0.0246(15) 0.0164(13) -0.0040(11) 0.0035(11) -0.0104(13)
C9 0.0303(16) 0.0273(16) 0.0271(15) -0.0128(13) 0.0012(12) -0.0099(14)
C10 0.050(2) 0.0288(18) 0.047(2) -0.0090(15) -0.0109(16) -0.0154(16)
C11 0.044(2) 0.037(2) 0.0312(17) -0.0058(15) 0.0023(15) -0.0116(17)
N1 0.0397(14) 0.0263(14) 0.0194(11) -0.0029(10) 0.0000(10) -0.0185(12)
N2 0.047(2) 0.052(2) 0.0377(17) -0.0071(15) 0.0120(14) -0.0020(17)
O1 0.0604(15) 0.0432(14) 0.0236(11) -0.0158(10) -0.0016(10) -0.0279(12)
O2 0.0652(16) 0.0440(14) 0.0177(10) -0.0137(10) 0.0109(10) -0.0230(12)
O3 0.0740(17) 0.0496(15) 0.0270(11) -0.0096(10) 0.0112(11) -0.0467(14)
O4 0.0552(14) 0.0453(14) 0.0145(10) -0.0086(9) 0.0052(9) -0.0285(12)
O5 0.0604(15) 0.0427(14) 0.0256(11) -0.0099(10) -0.0026(10) -0.0260(12)
O6 0.0459(14) 0.0406(14) 0.0265(11) -0.0098(10) 0.0062(10) -0.0044(11)
O7 0.0486(14) 0.0444(14) 0.0264(11) -0.0072(10) 0.0037(10) -0.0110(12)
Zn1 0.0444(2) 0.0336(2) 0.01316(16) -0.00767(13) 0.00430(13) -0.02453(17)

loop_
_atom_type_symbol
_atom_type_description
_atom_type_scat_dispersion_real
_atom_type_scat_dispersion_imag
_atom_type_scat_source
C C 0.0033 0.0016 'International Tables Vol C Tables 4.2.6.8 and 6.1.1.4'
H H 0.0000 0.0000 'International Tables Vol C Tables 4.2.6.8 and 6.1.1.4'
N N 0.0061 0.0033 'International Tables Vol C Tables 4.2.6.8 and 6.1.1.4'
O O 0.0106 0.0060 'International Tables Vol C Tables 4.2.6.8 and 6.1.1.4'
Zn Zn 0.2839 1.4301 'International Tables Vol C Tables 4.2.6.8 and 6.1.1.4'

loop_
_geom_angle_atom_site_label_1
_geom_angle_atom_site_label_2
_geom_angle_atom_site_label_3
_geom_angle
_geom_angle_site_symmetry_1
_geom_angle_site_symmetry_3
O2 C1 O1 123.7(3) . .
O2 C1 C2 120.3(3) . .
O1 C1 C2 116.0(2) . .
C8 C2 C3 119.5(3) . .
C8 C2 C1 121.0(2) . .
C3 C2 C1 119.5(3) . .
C4 C3 C2 120.2(3) . .
C4 C3 H3 119.9 . .
C2 C3 H3 119.9 . .
C3 C4 C5 120.6(2) . .
C3 C4 C6 120.0(3) . .
C5 C4 C6 119.4(3) . .
C4 C5 C7 119.5(3) . .
C4 C5 H5 120.2 . .
C7 C5 H5 120.2 . .
O4 C6 O3 126.1(2) . .
O4 C6 C4 117.8(3) . .
O3 C6 C4 116.1(3) . .
C8 C7 C5 119.5(3) . .
C8 C7 N1 117.8(2) . .
C5 C7 N1 122.6(3) . .
C2 C8 C7 120.7(2) . .
C2 C8 H8 119.7 . .
C7 C8 H8 119.7 . .
O5 C9 N1 122.9(3) . .
O5 C9 C10 121.8(3) . .
N1 C9 C10 115.3(3) . .
C9 C10 H10A 109.5 . .
C9 C10 H10B 109.5 . .
H10A C10 H10B 109.5 . .
C9 C10 H10C 109.5 . .
H10A C10 H10C 109.5 . .
H10B C10 H10C 109.5 . .
O6 C11 N2 125.6(3) . .
O6 C11 H11 117.2 . .
N2 C11 H11 117.2 . .
C9 N1 C7 128.2(2) . .
C9 N1 H1N 115.8 . .
C7 N1 H1N 116.0 . .
C11 N2 H2A 124(3) . .
C11 N2 H2B 121(3) . .
H2A N2 H2B 113(4) . .
C1 O1 Zn1 123.42(18) . .
C6 O3 Zn1 147.0(2) . 2_765
C6 O4 Zn1 130.90(19) . 1_554
C11 O6 Zn1 128.3(2) . .
Zn1 O7 H7A 115.00 . .
Zn1 O7 H7B 130.00 . .
H7A O7 H7B 109.00 . .
O1 Zn1 O4 124.64(9) . 1_556
O1 Zn1 O3 99.81(9) . 2_765
O4 Zn1 O3 135.53(10) 1_556 2_765
O1 Zn1 O7 93.61(10) . .
O4 Zn1 O7 90.19(9) 1_556 .
O3 Zn1 O7 88.23(10) 2_765 .
O1 Zn1 O6 90.64(10) . .
O4 Zn1 O6 92.44(9) 1_556 .
O3 Zn1 O6 85.00(10) 2_765 .
O7 Zn1 O6 172.54(9) . .

loop_
_geom_bond_atom_site_label_1
_geom_bond_atom_site_label_2
_geom_bond_distance
_geom_bond_site_symmetry_2
C1 O2 1.244(3) .
C1 O1 1.266(4) .
C1 C2 1.495(4) .
C2 C8 1.384(4) .
C2 C3 1.393(4) .
C3 C4 1.380(4) .
C3 H3 0.9300 .
C4 C5 1.389(4) .
C4 C6 1.504(4) .
C5 C7 1.397(4) .
C5 H5 0.9300 .
C6 O4 1.239(3) .
C6 O3 1.245(4) .
C7 C8 1.393(4) .
C7 N1 1.417(4) .
C8 H8 0.9300 .
C9 O5 1.237(3) .
C9 N1 1.347(4) .
C9 C10 1.493(4) .
C10 H10A 0.9600 .
C10 H10B 0.9600 .
C10 H10C 0.9600 .
C11 O6 1.228(4) .
C11 N2 1.287(4) .
C11 H11 0.9300 .
N1 H1N 0.8598 .
N2 H2A 0.84(4) .
N2 H2B 0.80(4) .
O1 Zn1 1.943(2) .
O3 Zn1 1.970(2) 2_765
O4 Zn1 1.9551(18) 1_554
O6 Zn1 2.217(2) .
O7 Zn1 2.114(2) .
O7 H7A 0.86000 .
O7 H7B 0.86000 .
Zn1 O4 1.9551(19) 1_556
Zn1 O3 1.970(2) 2_765

loop_
_geom_hbond_atom_site_label_D
_geom_hbond_atom_site_label_H
_geom_hbond_atom_site_label_A
_geom_hbond_distance_DH
_geom_hbond_distance_HA
_geom_hbond_distance_DA
_geom_hbond_angle_DHA
_geom_hbond_site_symmetry_A
C5 H5 O5 0.93 2.28 2.853(4) 119.3 .
C10 H10B O1 0.96 2.51 3.400(4) 154.8 1_545
N1 H1N O6 0.86 2.16 3.016(3) 179.0 1_545
N2 H2A O5 0.84(4) 2.18(4) 2.967(4) 157(4) 2_665
N2 H2B O2 0.80(4) 2.08(4) 2.859(4) 164(4) 2_666
O7 H7A O5 0.8600 2.0500 2.904(3) 169.25(16) 2_755
O7 H7B O2 0.8600 1.9800 2.720(3) 143.73(18) 2_756

loop_
_geom_torsion_atom_site_label_1
_geom_torsion_atom_site_label_2
_geom_torsion_atom_site_label_3
_geom_torsion_atom_site_label_4
_geom_torsion
_geom_torsion_site_symmetry_4
O2 C1 C2 C8 -3.3(4) .
O1 C1 C2 C8 177.6(3) .
O2 C1 C2 C3 177.6(3) .
O1 C1 C2 C3 -1.5(4) .
C8 C2 C3 C4 1.2(4) .
C1 C2 C3 C4 -179.6(2) .
C2 C3 C4 C5 -2.1(4) .
C2 C3 C4 C6 -179.9(2) .
C3 C4 C5 C7 1.7(4) .
C6 C4 C5 C7 179.5(3) .
C3 C4 C6 O4 -177.7(3) .
C5 C4 C6 O4 4.4(4) .
C3 C4 C6 O3 0.2(4) .
C5 C4 C6 O3 -177.6(3) .
C4 C5 C7 C8 -0.4(4) .
C4 C5 C7 N1 -177.8(3) .
C3 C2 C8 C7 0.0(4) .
C1 C2 C8 C7 -179.1(3) .
C5 C7 C8 C2 -0.4(4) .
N1 C7 C8 C2 177.1(3) .
O5 C9 N1 C7 0.4(5) .
C10 C9 N1 C7 -178.3(3) .
C8 C7 N1 C9 164.3(3) .
C5 C7 N1 C9 -18.3(5) .
O2 C1 O1 Zn1 9.4(4) .
C2 C1 O1 Zn1 -171.45(18) .
O4 C6 O3 Zn1 -10.6(6) 2_765
C4 C6 O3 Zn1 171.6(3) 2_765
O3 C6 O4 Zn1 3.2(5) 1_554
C4 C6 O4 Zn1 -179.06(19) 1_554
N2 C11 O6 Zn1 -179.1(3) .
